data_4504809
loop_
_publ_author_name
'Morris, J. Jacob'
'Noll, Bruce C.'
'Henderson, Kenneth W.'

_publ_section_title
;
 Assembly of 63,66-Pillared Metal&#x2212;Organic Bilayers and Diamondoid
 Lattices Using Molecular Li2O2Ring Dimers as Secondary Building Units
;
_journal_issue 5
_journal_name_full 'Crystal Growth &amp; Design'
_journal_page_first 1071
_journal_paper_doi 10.1021/cg0600187
_journal_volume 6
_journal_year 2006
_chemical_compound_source synthesized
_chemical_formula_moiety 'C50 H68 Br4 Li4 O13'
_chemical_formula_sum 'C50 H68 Br4 Li4 O13'
_chemical_formula_weight 1224.44
_chemical_name_common
;
Lithium 4-Br-2,6-Dimethylphenoxide Dioxane
;
_chemical_name_systematic
; 
 ? 
;
_space_group_IT_number 2
_symmetry_cell_setting triclinic
_symmetry_Int_Tables_number 2
_symmetry_space_group_name_Hall '-P 1'
_symmetry_space_group_name_H-M 'P -1'
_atom_sites_solution_hydrogens geom
_atom_sites_solution_primary direct
_atom_sites_solution_secondary difmap
_audit_creation_method SHELXL-97
_cell_angle_alpha 95.9360(10)
_cell_angle_beta 97.9490(10)
_cell_angle_gamma 111.0180(10)
_cell_formula_units_Z 2
_cell_length_a 10.7494(2)
_cell_length_b 12.7727(3)
_cell_length_c 22.2935(5)
_cell_measurement_reflns_used 7952
_cell_measurement_temperature 100(2)
_cell_measurement_theta_max 27.49
_cell_measurement_theta_min 2.51
_cell_volume 2790.74(11)
_computing_cell_refinement 'APEX2/SAINT (Bruker, 2004)'
_computing_data_collection 'APEX2 (Bruker, 2004)'
_computing_data_reduction 'SAINT/XPREP (Bruker, 2004; Sheldrick, 2003)'
_computing_molecular_graphics 'XP (Sheldrick, 1998)'
_computing_publication_material 'XCIF (Sheldrick, 2001)'
_computing_structure_refinement 'SHELXL-97 (Sheldrick, 1997)'
_computing_structure_solution 'SHELXS-97 (Sheldrick, 1990)'
_diffrn_ambient_temperature 100(2)
_diffrn_detector_area_resol_mean 8.33
_diffrn_measured_fraction_theta_full 0.995
_diffrn_measured_fraction_theta_max 0.995
_diffrn_measurement_device_type 'Bruker SMART Apex CCD diffractometer'
_diffrn_measurement_method '\w  and \F scans'
_diffrn_radiation_monochromator graphite
_diffrn_radiation_probe x-ray
_diffrn_radiation_source 'fine-focus sealed tube'
_diffrn_radiation_type MoK\a
_diffrn_radiation_wavelength 0.71073
_diffrn_reflns_av_R_equivalents 0.0307
_diffrn_reflns_av_sigmaI/netI 0.0251
_diffrn_reflns_limit_h_max 13
_diffrn_reflns_limit_h_min -13
_diffrn_reflns_limit_k_max 16
_diffrn_reflns_limit_k_min -16
_diffrn_reflns_limit_l_max 28
_diffrn_reflns_limit_l_min -28
_diffrn_reflns_number 54858
_diffrn_reflns_theta_full 27.50
_diffrn_reflns_theta_max 27.50
_diffrn_reflns_theta_min 0.94
_diffrn_source_type 'Siemens KFFMO2K-90'
_exptl_absorpt_coefficient_mu 2.942
_exptl_absorpt_correction_T_max 0.457
_exptl_absorpt_correction_T_min 0.253
_exptl_absorpt_correction_type multi-scan
_exptl_absorpt_process_details 'Blessing, R.H. (1995) Acta Cryst. A51 33-38.'
_exptl_crystal_colour 'clear colourless'
_exptl_crystal_density_diffrn 1.457
_exptl_crystal_density_method 'not measured'
_exptl_crystal_description plate
_exptl_crystal_F_000 1248
_exptl_crystal_recrystallization_method 'Recrystallized on standing in dioxane'
_exptl_crystal_size_max 0.497
_exptl_crystal_size_mid 0.442
_exptl_crystal_size_min 0.266
_refine_diff_density_max 0.672
_refine_diff_density_min -0.537
_refine_diff_density_rms 0.053
_refine_ls_extinction_method none
_refine_ls_goodness_of_fit_ref 1.036
_refine_ls_hydrogen_treatment constr
_refine_ls_matrix_type full
_refine_ls_number_parameters 751
_refine_ls_number_reflns 12758
_refine_ls_number_restraints 0
_refine_ls_restrained_S_all 1.036
_refine_ls_R_factor_all 0.0343
_refine_ls_R_factor_gt 0.0267
_refine_ls_shift/su_max 0.005
_refine_ls_shift/su_mean 0.000
_refine_ls_structure_factor_coef Fsqd
_refine_ls_weighting_details 'calc w=1/[\s^2^(Fo^2^)+(0.0312P)^2^+1.3013P] where P=(Fo^2^+2Fc^2^)/3'
_refine_ls_weighting_scheme calc
_refine_ls_wR_factor_gt 0.0657
_refine_ls_wR_factor_ref 0.0686
_reflns_number_gt 10879
_reflns_number_total 12758
_reflns_threshold_expression >2sigma(I)
_cod_data_source_file cg0600187si20060111_095520.cif
_cod_data_source_block jjm25
_cod_depositor_comments
;
The following automatic conversions were performed:

'_symmetry_cell_setting' value 'Triclinic' changed to 'triclinic'
according to /home/saulius/struct/CIF-dictionaries/cif_core.dic
dictionary named 'cif_core.dic' version 2.4.1 from 2010-06-29.

Automatic conversion script
Id: cif_fix_values 1715 2011-07-08 13:25:40Z adriana 
;
_cod_original_cell_volume 2790.74(10)
_cod_database_code 4504809

loop_
_symmetry_equiv_pos_as_xyz
'x, y, z'
'-x, -y, -z'

loop_
_atom_site_label
_atom_site_type_symbol
_atom_site_fract_x
_atom_site_fract_y
_atom_site_fract_z
_atom_site_U_iso_or_equiv
_atom_site_adp_type
_atom_site_occupancy
_atom_site_symmetry_multiplicity
_atom_site_calc_flag
_atom_site_refinement_flags
_atom_site_disorder_assembly
_atom_site_disorder_group
Li1 Li 0.6542(3) 0.4765(2) 0.83213(14) 0.0283(6) Uani 1 1 d . . .
Li2 Li 0.7374(3) 0.6346(3) 0.76868(15) 0.0284(6) Uani 1 1 d . . .
Li3 Li 0.4078(3) 0.9041(2) 0.63029(13) 0.0257(6) Uani 1 1 d . . .
Li4 Li 0.3011(3) 0.9915(2) 0.70729(15) 0.0296(6) Uani 1 1 d . . .
Br1 Br 0.66639(3) 0.97408(2) 1.046929(10) 0.05171(7) Uani 1 1 d . . .
Br2 Br 1.140141(18) 0.383725(17) 0.628033(9) 0.03331(5) Uani 1 1 d . . .
Br3 Br -0.331607(16) 0.700625(15) 0.472829(8) 0.02763(5) Uani 1 1 d . . .
Br4 Br 1.0192(4) 1.1824(5) 0.8880(2) 0.0417(6) Uani 0.43(3) 1 d P A 1
Br4' Br 1.0037(7) 1.1659(7) 0.8915(2) 0.0442(7) Uani 0.57(3) 1 d P A 2
O1 O 0.66946(12) 0.62925(10) 0.84183(6) 0.0295(3) Uani 1 1 d . B .
O2 O 0.73070(12) 0.48048(10) 0.76038(5) 0.0248(2) Uani 1 1 d . B .
O3 O 0.23205(11) 0.90300(10) 0.62759(6) 0.0280(3) Uani 1 1 d . . .
O4 O 0.47880(11) 0.99251(10) 0.70971(5) 0.0240(2) Uani 1 1 d . . .
O5 O 0.45976(13) 0.95143(11) 0.55159(5) 0.0287(3) Uani 1 1 d . . .
O6 O 0.32842(13) 1.14817(10) 0.74601(6) 0.0316(3) Uani 1 1 d . . .
O7 O 0.16302(14) 0.91844(11) 0.75740(8) 0.0431(4) Uani 1 1 d . . .
O8 O 0.6759(3) 0.4149(2) 0.91126(11) 0.0303(5) Uani 0.880(5) 1 d P B 1
O8' O 0.7299(16) 0.4354(16) 0.9063(8) 0.025(3) Uani 0.120(5) 1 d P B 2
O9 O 0.6219(10) 0.6578(5) 0.6930(5) 0.0238(12) Uani 0.83(6) 1 d P B 1
O9' O 0.645(4) 0.677(6) 0.711(3) 0.036(7) Uani 0.17(6) 1 d P B 2
O10 O 0.47779(12) 0.77563(11) 0.63444(6) 0.0282(3) Uani 1 1 d . . .
O11 O 0.45806(13) 1.37577(10) 0.80520(6) 0.0329(3) Uani 1 1 d . . .
O12 O 0.80065(18) 0.39402(18) 1.02676(7) 0.0609(5) Uani 1 1 d . . .
O13 O -0.0962(3) 0.7563(3) 0.75243(14) 0.0260(6) Uani 0.691(4) 1 d P . 1
O13' O -0.0833(6) 0.7616(6) 0.7798(3) 0.0234(12) Uani 0.309(4) 1 d P . 2
C1 C 0.66836(18) 0.70287(14) 0.88799(8) 0.0262(4) Uani 1 1 d . . .
C2 C 0.79112(19) 0.77674(16) 0.92715(9) 0.0324(4) Uani 1 1 d . B .
C3 C 0.7891(2) 0.85676(16) 0.97396(9) 0.0343(4) Uani 1 1 d . . .
H3 H 0.8717 0.9079 0.9993 0.041 Uiso 1 1 calc R B .
C4 C 0.6670(2) 0.86167(16) 0.98353(8) 0.0331(4) Uani 1 1 d . B .
C5 C 0.5455(2) 0.78781(16) 0.94794(8) 0.0302(4) Uani 1 1 d . . .
H5 H 0.4624 0.7910 0.9562 0.036 Uiso 1 1 calc R B .
C6 C 0.54457(18) 0.70850(14) 0.89993(8) 0.0262(4) Uani 1 1 d . B .
C7 C 0.9232(2) 0.7661(2) 0.91855(12) 0.0507(6) Uani 1 1 d . . .
H7A H 0.9991 0.8295 0.9449 0.076 Uiso 1 1 calc R B .
H7B H 0.9325 0.7679 0.8755 0.076 Uiso 1 1 calc R . .
H7C H 0.9239 0.6940 0.9297 0.076 Uiso 1 1 calc R . .
C8 C 0.41190(19) 0.62917(16) 0.86002(9) 0.0340(4) Uani 1 1 d . . .
H8A H 0.3364 0.6323 0.8793 0.051 Uiso 1 1 calc R B .
H8B H 0.4096 0.5513 0.8553 0.051 Uiso 1 1 calc R . .
H8C H 0.4035 0.6524 0.8196 0.051 Uiso 1 1 calc R . .
C9 C 0.81752(16) 0.45416(13) 0.73115(8) 0.0210(3) Uani 1 1 d . . .
C10 C 0.79341(16) 0.42858(14) 0.66632(8) 0.0222(3) Uani 1 1 d . B .
C11 C 0.89085(16) 0.40956(14) 0.63648(8) 0.0237(3) Uani 1 1 d . . .
H11 H 0.8750 0.3942 0.5929 0.028 Uiso 1 1 calc R B .
C12 C 1.01066(17) 0.41302(14) 0.67026(8) 0.0234(3) Uani 1 1 d . B .
C13 C 1.03507(17) 0.43406(15) 0.73344(8) 0.0268(4) Uani 1 1 d . . .
H13 H 1.1174 0.4351 0.7560 0.032 Uiso 1 1 calc R B .
C14 C 0.93978(17) 0.45387(15) 0.76452(8) 0.0263(4) Uani 1 1 d . B .
C15 C 0.66072(18) 0.41921(17) 0.62871(8) 0.0303(4) Uani 1 1 d . . .
H15A H 0.6709 0.4247 0.5860 0.045 Uiso 1 1 calc R B .
H15B H 0.6351 0.4810 0.6454 0.045 Uiso 1 1 calc R . .
H15C H 0.5900 0.3459 0.6303 0.045 Uiso 1 1 calc R . .
C16 C 0.10955(16) 0.85957(14) 0.59278(8) 0.0228(3) Uani 1 1 d . . .
C17 C 0.03227(16) 0.92768(14) 0.58225(8) 0.0237(3) Uani 1 1 d . . .
C18 C -0.09800(16) 0.88033(14) 0.54662(8) 0.0233(3) Uani 1 1 d . . .
H18 H -0.1488 0.9266 0.5391 0.028 Uiso 1 1 calc R . .
C19 C -0.15319(15) 0.76570(14) 0.52219(7) 0.0222(3) Uani 1 1 d . . .
C20 C -0.08057(16) 0.69709(14) 0.53141(7) 0.0233(3) Uani 1 1 d . . .
H20 H -0.1203 0.6185 0.5143 0.028 Uiso 1 1 calc R . .
C21 C 0.05095(16) 0.74282(14) 0.56572(8) 0.0235(3) Uani 1 1 d . . .
C22 C 0.09208(19) 1.05227(15) 0.60939(10) 0.0350(4) Uani 1 1 d . . .
H22A H 0.0290 1.0881 0.5954 0.052 Uiso 1 1 calc R . .
H22B H 0.1784 1.0889 0.5961 0.052 Uiso 1 1 calc R . .
H22C H 0.1078 1.0608 0.6543 0.052 Uiso 1 1 calc R . .
C23 C 0.12972(19) 0.66741(16) 0.57481(9) 0.0338(4) Uani 1 1 d . . .
H23A H 0.1396 0.6558 0.6177 0.051 Uiso 1 1 calc R . .
H23B H 0.2197 0.7035 0.5647 0.051 Uiso 1 1 calc R . .
H23C H 0.0811 0.5938 0.5479 0.051 Uiso 1 1 calc R . .
C24 C 0.59514(16) 1.03203(13) 0.74927(7) 0.0208(3) Uani 1 1 d . . .
C25 C 0.60272(18) 1.00698(14) 0.80983(8) 0.0243(3) Uani 1 1 d . . .
C26 C 0.72631(19) 1.04842(16) 0.85069(8) 0.0293(4) Uani 1 1 d . . .
H26 H 0.7306 1.0303 0.8910 0.035 Uiso 1 1 calc R . .
C27 C 0.84261(18) 1.11573(16) 0.83269(8) 0.0292(4) Uani 1 1 d . A .
C28 C 0.83972(17) 1.14242(14) 0.77420(8) 0.0263(4) Uani 1 1 d . . .
H28 H 0.9208 1.1892 0.7627 0.032 Uiso 1 1 calc R . .
C29 C 0.71739(16) 1.10049(13) 0.73211(8) 0.0226(3) Uani 1 1 d . . .
C30 C 0.4760(2) 0.93494(16) 0.83031(9) 0.0326(4) Uani 1 1 d . . .
H30A H 0.4964 0.9342 0.8745 0.049 Uiso 1 1 calc R . .
H30B H 0.4431 0.8571 0.8078 0.049 Uiso 1 1 calc R . .
H30C H 0.4060 0.9667 0.8219 0.049 Uiso 1 1 calc R . .
C31 C 0.71475(18) 1.12921(16) 0.66839(8) 0.0303(4) Uani 1 1 d . . .
H31A H 0.8068 1.1760 0.6640 0.046 Uiso 1 1 calc R . .
H31B H 0.6554 1.1714 0.6613 0.046 Uiso 1 1 calc R . .
H31C H 0.6803 1.0589 0.6383 0.046 Uiso 1 1 calc R . .
C32 C 0.45141(19) 0.88165(15) 0.49556(8) 0.0289(4) Uani 1 1 d . . .
H32A H 0.3603 0.8589 0.4697 0.035 Uiso 1 1 calc R . .
H32B H 0.4649 0.8118 0.5047 0.035 Uiso 1 1 calc R . .
C33 C 0.4417(2) 1.05388(16) 0.53862(8) 0.0308(4) Uani 1 1 d . . .
H33A H 0.4484 1.1022 0.5775 0.037 Uiso 1 1 calc R . .
H33B H 0.3505 1.0342 0.5135 0.037 Uiso 1 1 calc R . .
C34 C 0.6610(2) 0.70742(18) 0.64100(10) 0.0353(4) Uani 1 1 d . . .
H34A H 0.6160 0.6506 0.6032 0.042 Uiso 1 1 calc R B 1
H34B H 0.7604 0.7314 0.6441 0.042 Uiso 1 1 calc R B 1
C35 C 0.62183(19) 0.80862(17) 0.63733(9) 0.0321(4) Uani 1 1 d . B .
H35A H 0.6716 0.8676 0.6738 0.038 Uiso 1 1 calc R . .
H35B H 0.6472 0.8414 0.6004 0.038 Uiso 1 1 calc R . .
C36 C 0.48064(18) 0.62392(16) 0.69031(9) 0.0316(4) Uani 1 1 d . . .
H36A H 0.4559 0.5906 0.7272 0.038 Uiso 1 1 calc R B 1
H36B H 0.4313 0.5652 0.6536 0.038 Uiso 1 1 calc R B 1
C37 C 0.44079(18) 0.72411(17) 0.68718(9) 0.0307(4) Uani 1 1 d . B .
H37A H 0.3415 0.6996 0.6847 0.037 Uiso 1 1 calc R . .
H37B H 0.4863 0.7808 0.7250 0.037 Uiso 1 1 calc R . .
C38 C 0.6586(3) 0.4707(2) 0.96713(11) 0.0420(7) Uani 0.880(5) 1 d P B 1
H38A H 0.5755 0.4214 0.9799 0.050 Uiso 0.880(5) 1 calc PR B 1
H38B H 0.6482 0.5426 0.9601 0.050 Uiso 0.880(5) 1 calc PR B 1
C38' C 0.7775(18) 0.5126(13) 0.9640(7) 0.035(5) Uani 0.120(5) 1 d P B 2
H38C H 0.8734 0.5586 0.9634 0.042 Uiso 0.120(5) 1 calc PR B 2
H38D H 0.7288 0.5650 0.9599 0.042 Uiso 0.120(5) 1 calc PR B 2
C39 C 0.6976(3) 0.3134(2) 0.92234(11) 0.0346(6) Uani 0.880(5) 1 d P B 1
H39A H 0.7117 0.2760 0.8841 0.041 Uiso 0.880(5) 1 calc PR B 1
H39B H 0.6163 0.2599 0.9345 0.041 Uiso 0.880(5) 1 calc PR B 1
C39' C 0.773(2) 0.3373(16) 0.9111(9) 0.038(4) Uani 0.120(5) 1 d P B 2
H39C H 0.7336 0.2807 0.8729 0.046 Uiso 0.120(5) 1 calc PR B 2
H39D H 0.8730 0.3637 0.9173 0.046 Uiso 0.120(5) 1 calc PR B 2
C40 C 0.41356(19) 1.23457(15) 0.71670(9) 0.0316(4) Uani 1 1 d . . .
H40A H 0.3808 1.2158 0.6717 0.038 Uiso 1 1 calc R . .
H40B H 0.5077 1.2375 0.7252 0.038 Uiso 1 1 calc R . .
C41 C 0.41136(19) 1.34791(16) 0.74021(10) 0.0348(4) Uani 1 1 d . . .
H41A H 0.4703 1.4070 0.7200 0.042 Uiso 1 1 calc R . .
H41B H 0.3178 1.3459 0.7302 0.042 Uiso 1 1 calc R . .
C42 C 0.3746(2) 1.17683(15) 0.81126(9) 0.0323(4) Uani 1 1 d . . .
H42A H 0.4681 1.1791 0.8216 0.039 Uiso 1 1 calc R . .
H42B H 0.3154 1.1180 0.8315 0.039 Uiso 1 1 calc R . .
C43 C 0.7777(3) 0.4950(3) 1.01621(11) 0.0672(8) Uani 1 1 d . B .
H43A H 0.8593 0.5493 1.0046 0.081 Uiso 1 1 calc R C 1
H43B H 0.7634 0.5313 1.0547 0.081 Uiso 1 1 calc R C 1
C44 C 0.8193(3) 0.3410(3) 0.97223(12) 0.0540(8) Uani 0.880(5) 1 d P B 1
H44A H 0.8328 0.2703 0.9793 0.065 Uiso 0.880(5) 1 calc PR B 1
H44B H 0.9013 0.3921 0.9594 0.065 Uiso 0.880(5) 1 calc PR B 1
C44' C 0.725(2) 0.2856(16) 0.9635(7) 0.037(5) Uani 0.120(5) 1 d P B 2
H44C H 0.7526 0.2207 0.9688 0.045 Uiso 0.120(5) 1 calc PR B 2
H44D H 0.6246 0.2584 0.9577 0.045 Uiso 0.120(5) 1 calc PR B 2
C45 C 0.0694(3) 0.9476(2) 0.78901(14) 0.0283(7) Uani 0.691(4) 1 d P . 1
H45A H 0.0857 1.0292 0.7900 0.034 Uiso 0.691(4) 1 calc PR . 1
H45B H 0.0814 0.9333 0.8318 0.034 Uiso 0.691(4) 1 calc PR . 1
C45' C 0.0254(6) 0.9399(5) 0.7448(3) 0.0285(15) Uani 0.309(4) 1 d P . 2
H45C H 0.0434 1.0223 0.7510 0.034 Uiso 0.309(4) 1 calc PR . 2
H45D H -0.0249 0.9055 0.7024 0.034 Uiso 0.309(4) 1 calc PR . 2
C46 C 0.1431(4) 0.7999(4) 0.7604(2) 0.0386(10) Uani 0.691(4) 1 d P . 1
H46A H 0.1499 0.7868 0.8036 0.046 Uiso 0.691(4) 1 calc PR . 1
H46B H 0.2124 0.7798 0.7424 0.046 Uiso 0.691(4) 1 calc PR . 1
C46' C 0.1118(9) 0.7947(8) 0.7335(4) 0.0266(18) Uani 0.309(4) 1 d P . 2
H46C H 0.1874 0.7700 0.7279 0.032 Uiso 0.309(4) 1 calc PR . 2
H46D H 0.0477 0.7751 0.6939 0.032 Uiso 0.309(4) 1 calc PR . 2
C47 C -0.0718(3) 0.8754(2) 0.75518(18) 0.0287(7) Uani 0.691(4) 1 d P . 1
H47A H -0.1385 0.8935 0.7763 0.034 Uiso 0.691(4) 1 calc PR . 1
H47B H -0.0838 0.8927 0.7130 0.034 Uiso 0.691(4) 1 calc PR . 1
C47' C -0.0522(7) 0.8826(5) 0.7913(4) 0.0279(14) Uani 0.309(4) 1 d P . 2
H47C H 0.0025 0.9151 0.8331 0.034 Uiso 0.309(4) 1 calc PR . 2
H47D H -0.1375 0.8964 0.7890 0.034 Uiso 0.309(4) 1 calc PR . 2
C48 C 0.0038(3) 0.7300(2) 0.72425(14) 0.0337(7) Uani 0.691(4) 1 d P . 1
H48A H -0.0027 0.7462 0.6817 0.040 Uiso 0.691(4) 1 calc PR . 1
H48B H -0.0133 0.6482 0.7225 0.040 Uiso 0.691(4) 1 calc PR . 1
C48' C 0.0418(5) 0.7418(5) 0.7825(3) 0.0261(14) Uani 0.309(4) 1 d P . 2
H48C H 0.0218 0.6591 0.7759 0.031 Uiso 0.309(4) 1 calc PR . 2
H48D H 0.1008 0.7759 0.8233 0.031 Uiso 0.309(4) 1 calc PR . 2
C49 C 0.3719(2) 1.29048(15) 0.83427(10) 0.0364(4) Uani 1 1 d . . .
H49A H 0.2779 1.2877 0.8251 0.044 Uiso 1 1 calc R . .
H49B H 0.4036 1.3096 0.8793 0.044 Uiso 1 1 calc R . .
C50 C 0.9660(2) 0.4768(2) 0.83356(9) 0.0488(6) Uani 1 1 d . . .
H50A H 1.0538 0.4733 0.8496 0.073 Uiso 1 1 calc R B .
H50B H 0.8940 0.4194 0.8484 0.073 Uiso 1 1 calc R . .
H50C H 0.9674 0.5525 0.8476 0.073 Uiso 1 1 calc R . .

loop_
_atom_site_aniso_label
_atom_site_aniso_U_11
_atom_site_aniso_U_22
_atom_site_aniso_U_33
_atom_site_aniso_U_23
_atom_site_aniso_U_13
_atom_site_aniso_U_12
Li1 0.0343(15) 0.0261(14) 0.0258(15) 0.0013(12) 0.0056(12) 0.0137(12)
Li2 0.0231(14) 0.0272(15) 0.0384(18) 0.0083(13) 0.0096(12) 0.0113(12)
Li3 0.0261(14) 0.0301(15) 0.0233(15) 0.0047(12) 0.0015(11) 0.0147(12)
Li4 0.0209(13) 0.0242(14) 0.0378(18) -0.0028(12) 0.0044(12) 0.0041(11)
Br1 0.07883(17) 0.05863(14) 0.02430(11) -0.01001(9) 0.00210(10) 0.04117(13)
Br2 0.03238(9) 0.04710(11) 0.02778(10) 0.00431(8) 0.00975(7) 0.02268(8)
Br3 0.02030(8) 0.03463(9) 0.02471(9) -0.00280(7) -0.00357(6) 0.01153(7)
Br4 0.0221(7) 0.0584(12) 0.0315(7) -0.0148(8) -0.0072(5) 0.0104(9)
Br4' 0.0385(11) 0.0618(14) 0.0301(5) -0.0102(7) -0.0152(7) 0.0293(11)
O1 0.0315(6) 0.0229(6) 0.0346(7) -0.0018(5) 0.0099(5) 0.0114(5)
O2 0.0270(6) 0.0276(6) 0.0242(6) 0.0037(5) 0.0051(5) 0.0155(5)
O3 0.0185(5) 0.0271(6) 0.0335(7) -0.0021(5) -0.0033(5) 0.0079(5)
O4 0.0209(5) 0.0258(6) 0.0219(6) 0.0035(5) -0.0003(4) 0.0067(5)
O5 0.0434(7) 0.0347(7) 0.0184(6) 0.0076(5) 0.0065(5) 0.0260(6)
O6 0.0352(7) 0.0204(6) 0.0323(7) 0.0011(5) 0.0094(5) 0.0021(5)
O7 0.0320(7) 0.0204(6) 0.0803(11) 0.0055(7) 0.0320(7) 0.0070(5)
O8 0.0394(13) 0.0343(11) 0.0209(9) 0.0060(7) 0.0088(10) 0.0168(11)
O8' 0.026(8) 0.033(8) 0.021(6) 0.004(5) 0.010(6) 0.016(7)
O9 0.026(2) 0.0324(16) 0.022(2) 0.0128(15) 0.0056(16) 0.0187(12)
O9' 0.016(8) 0.068(14) 0.031(16) 0.037(12) 0.003(9) 0.018(9)
O10 0.0304(6) 0.0362(7) 0.0266(7) 0.0114(5) 0.0064(5) 0.0206(5)
O11 0.0365(7) 0.0187(6) 0.0397(8) 0.0011(5) 0.0103(6) 0.0060(5)
O12 0.0659(11) 0.0992(15) 0.0253(8) 0.0138(9) 0.0052(7) 0.0404(11)
O13 0.0215(10) 0.0274(11) 0.0274(14) 0.0036(13) 0.0092(12) 0.0058(8)
O13' 0.023(2) 0.022(2) 0.029(3) 0.008(3) 0.013(3) 0.0097(18)
C1 0.0344(9) 0.0198(8) 0.0265(9) 0.0044(7) 0.0080(7) 0.0117(7)
C2 0.0365(10) 0.0318(9) 0.0311(10) 0.0030(8) 0.0049(8) 0.0168(8)
C3 0.0446(11) 0.0317(9) 0.0245(9) 0.0008(7) -0.0039(8) 0.0167(8)
C4 0.0558(12) 0.0335(10) 0.0167(8) 0.0023(7) 0.0048(8) 0.0261(9)
C5 0.0437(10) 0.0342(9) 0.0235(9) 0.0099(7) 0.0128(8) 0.0236(8)
C6 0.0350(9) 0.0228(8) 0.0248(9) 0.0079(7) 0.0092(7) 0.0132(7)
C7 0.0344(11) 0.0536(14) 0.0571(15) -0.0108(11) -0.0006(10) 0.0174(10)
C8 0.0336(10) 0.0305(9) 0.0385(11) 0.0025(8) 0.0133(8) 0.0115(8)
C9 0.0229(7) 0.0171(7) 0.0229(8) 0.0027(6) 0.0030(6) 0.0080(6)
C10 0.0216(7) 0.0220(8) 0.0218(8) 0.0064(6) 0.0017(6) 0.0068(6)
C11 0.0256(8) 0.0260(8) 0.0171(8) 0.0033(6) 0.0025(6) 0.0076(7)
C12 0.0246(8) 0.0246(8) 0.0229(8) 0.0028(6) 0.0077(6) 0.0108(7)
C13 0.0246(8) 0.0332(9) 0.0236(9) 0.0013(7) -0.0017(6) 0.0154(7)
C14 0.0288(8) 0.0313(9) 0.0189(8) -0.0011(7) -0.0006(7) 0.0149(7)
C15 0.0264(8) 0.0416(10) 0.0225(9) 0.0076(8) 0.0009(7) 0.0134(8)
C16 0.0190(7) 0.0252(8) 0.0227(8) 0.0023(6) 0.0026(6) 0.0074(6)
C17 0.0219(8) 0.0228(8) 0.0253(9) 0.0034(6) 0.0032(6) 0.0077(6)
C18 0.0235(8) 0.0264(8) 0.0235(8) 0.0058(7) 0.0038(6) 0.0132(7)
C19 0.0177(7) 0.0298(8) 0.0165(8) 0.0003(6) -0.0013(6) 0.0086(6)
C20 0.0248(8) 0.0227(8) 0.0200(8) -0.0002(6) 0.0004(6) 0.0088(7)
C21 0.0231(8) 0.0252(8) 0.0222(8) 0.0011(6) 0.0008(6) 0.0114(7)
C22 0.0286(9) 0.0223(9) 0.0491(12) -0.0004(8) -0.0028(8) 0.0093(7)
C23 0.0311(9) 0.0297(9) 0.0383(11) -0.0044(8) -0.0066(8) 0.0165(8)
C24 0.0243(8) 0.0181(7) 0.0207(8) 0.0025(6) 0.0018(6) 0.0101(6)
C25 0.0330(9) 0.0233(8) 0.0218(8) 0.0045(6) 0.0066(7) 0.0161(7)
C26 0.0429(10) 0.0357(10) 0.0173(8) 0.0022(7) 0.0013(7) 0.0266(8)
C27 0.0296(9) 0.0338(9) 0.0229(9) -0.0074(7) -0.0073(7) 0.0183(8)
C28 0.0245(8) 0.0229(8) 0.0296(9) -0.0002(7) 0.0010(7) 0.0096(7)
C29 0.0249(8) 0.0194(7) 0.0230(8) 0.0035(6) 0.0020(6) 0.0087(6)
C30 0.0444(11) 0.0320(9) 0.0289(10) 0.0108(8) 0.0161(8) 0.0182(8)
C31 0.0291(9) 0.0318(9) 0.0283(10) 0.0126(7) 0.0045(7) 0.0076(7)
C32 0.0401(10) 0.0326(9) 0.0200(9) 0.0038(7) 0.0016(7) 0.0222(8)
C33 0.0440(10) 0.0357(10) 0.0241(9) 0.0068(7) 0.0073(8) 0.0278(9)
C34 0.0421(11) 0.0443(11) 0.0377(11) 0.0218(9) 0.0209(9) 0.0287(9)
C35 0.0344(9) 0.0395(10) 0.0332(10) 0.0178(8) 0.0125(8) 0.0215(8)
C36 0.0313(9) 0.0339(10) 0.0345(10) 0.0124(8) 0.0090(8) 0.0152(8)
C37 0.0290(9) 0.0412(10) 0.0322(10) 0.0155(8) 0.0109(7) 0.0209(8)
C38 0.0674(18) 0.0377(13) 0.0290(12) 0.0084(10) 0.0216(11) 0.0243(12)
C38' 0.047(10) 0.025(8) 0.025(9) -0.003(6) -0.014(7) 0.011(7)
C39 0.0424(15) 0.0429(13) 0.0246(12) 0.0055(10) 0.0042(10) 0.0243(12)
C39' 0.032(9) 0.043(10) 0.051(11) 0.011(8) 0.020(8) 0.023(8)
C40 0.0311(9) 0.0289(9) 0.0247(9) 0.0033(7) 0.0043(7) 0.0003(7)
C41 0.0281(9) 0.0285(9) 0.0442(12) 0.0144(8) -0.0003(8) 0.0068(8)
C42 0.0410(10) 0.0226(8) 0.0308(10) 0.0061(7) 0.0123(8) 0.0068(8)
C43 0.088(2) 0.0743(19) 0.0280(13) -0.0027(12) 0.0090(12) 0.0210(16)
C44 0.0491(18) 0.098(3) 0.0277(14) 0.0122(14) 0.0044(12) 0.0437(19)
C44' 0.059(13) 0.041(10) 0.014(8) -0.010(7) -0.008(7) 0.030(10)
C45 0.0250(13) 0.0277(13) 0.0299(17) -0.0013(11) 0.0060(11) 0.0086(10)
C45' 0.027(3) 0.020(3) 0.037(4) 0.002(2) 0.005(3) 0.010(2)
C46 0.021(2) 0.0212(15) 0.073(3) 0.007(2) 0.012(2) 0.0068(14)
C46' 0.021(4) 0.020(3) 0.038(5) -0.003(4) 0.003(3) 0.010(3)
C47 0.0226(13) 0.0274(14) 0.0358(19) 0.0017(14) 0.0059(13) 0.0098(11)
C47' 0.033(3) 0.022(3) 0.030(4) 0.002(3) 0.011(3) 0.010(2)
C48 0.0299(14) 0.0231(13) 0.0472(19) 0.0015(11) 0.0192(12) 0.0058(11)
C48' 0.025(3) 0.020(3) 0.034(3) 0.005(2) 0.008(2) 0.008(2)
C49 0.0395(10) 0.0266(9) 0.0401(11) 0.0002(8) 0.0187(9) 0.0066(8)
C50 0.0421(11) 0.0883(18) 0.0216(10) -0.0042(10) -0.0026(8) 0.0380(12)

loop_
_atom_type_symbol
_atom_type_description
_atom_type_scat_dispersion_real
_atom_type_scat_dispersion_imag
_atom_type_scat_source
C C 0.0033 0.0016 'International Tables Vol C Tables 4.2.6.8 and 6.1.1.4'
H H 0.0000 0.0000 'International Tables Vol C Tables 4.2.6.8 and 6.1.1.4'
Li Li -0.0003 0.0001 'International Tables Vol C Tables 4.2.6.8 and 6.1.1.4'
O O 0.0106 0.0060 'International Tables Vol C Tables 4.2.6.8 and 6.1.1.4'
Br Br -0.2901 2.4595 'International Tables Vol C Tables 4.2.6.8 and 6.1.1.4'

loop_
_geom_angle_atom_site_label_1
_geom_angle_atom_site_label_2
_geom_angle_atom_site_label_3
_geom_angle
_geom_angle_site_symmetry_1
_geom_angle_site_symmetry_3
O1 Li1 O2 95.72(15) . .
O1 Li1 O8' 113.4(6) . .
O2 Li1 O8' 122.2(5) . .
O1 Li1 O11 108.68(16) . 1_545
O2 Li1 O11 105.75(15) . 1_545
O8' Li1 O11 109.8(5) . 1_545
O1 Li1 O8 115.12(17) . .
O2 Li1 O8 135.44(18) . .
O8' Li1 O8 16.6(4) . .
O11 Li1 O8 94.36(15) 1_545 .
O9' Li2 O1 113.3(18) . .
O9' Li2 O2 120(3) . .
O1 Li2 O2 94.80(14) . .
O9' Li2 O13' 99.4(16) . 1_655
O1 Li2 O13' 110.8(2) . 1_655
O2 Li2 O13' 118.7(2) . 1_655
O9' Li2 O13 86.2(13) . 1_655
O1 Li2 O13 126.76(19) . 1_655
O2 Li2 O13 117.92(17) . 1_655
O13' Li2 O13 17.16(15) 1_655 1_655
O9' Li2 O9 9(3) . .
O1 Li2 O9 117.2(2) . .
O2 Li2 O9 111.1(2) . .
O13' Li2 O9 104.7(3) 1_655 .
O13 Li2 O9 90.1(2) 1_655 .
O3 Li3 O4 95.09(14) . .
O3 Li3 O5 105.39(14) . .
O4 Li3 O5 126.35(16) . .
O3 Li3 O10 130.59(16) . .
O4 Li3 O10 103.10(14) . .
O5 Li3 O10 99.84(14) . .
O3 Li4 O4 94.22(14) . .
O3 Li4 O6 136.15(19) . .
O4 Li4 O6 105.00(14) . .
O3 Li4 O7 104.80(14) . .
O4 Li4 O7 129.58(19) . .
O6 Li4 O7 92.76(14) . .
O3 Li4 C46' 79.3(2) . .
O4 Li4 C46' 115.5(2) . .
O6 Li4 C46' 123.6(2) . .
O7 Li4 C46' 30.9(2) . .
C1 O1 Li2 137.26(15) . .
C1 O1 Li1 134.70(15) . .
Li2 O1 Li1 85.60(14) . .
C9 O2 Li1 146.90(14) . .
C9 O2 Li2 119.06(13) . .
Li1 O2 Li2 83.75(14) . .
C16 O3 Li3 141.47(14) . .
C16 O3 Li4 132.80(14) . .
Li3 O3 Li4 85.59(13) . .
C24 O4 Li3 137.52(14) . .
C24 O4 Li4 137.32(14) . .
Li3 O4 Li4 85.10(14) . .
C32 O5 C33 109.92(13) . .
C32 O5 Li3 128.77(14) . .
C33 O5 Li3 114.62(13) . .
C42 O6 C40 109.52(13) . .
C42 O6 Li4 116.73(14) . .
C40 O6 Li4 112.37(14) . .
C45 O7 C46 109.0(2) . .
C45 O7 C46' 111.8(4) . .
C46 O7 C45' 113.8(3) . .
C46' O7 C45' 100.1(4) . .
C45 O7 Li4 137.57(17) . .
C46 O7 Li4 113.3(2) . .
C46' O7 Li4 105.2(4) . .
C45' O7 Li4 115.8(3) . .
C39 O8 C38 109.5(2) . .
C39 O8 Li1 130.3(2) . .
C38 O8 Li1 120.0(2) . .
C38' O8' C39' 109.8(15) . .
C38' O8' Li1 121.6(13) . .
C39' O8' Li1 127.6(13) . .
C36 O9 C34 111.1(9) . .
C36 O9 Li2 118.4(5) . .
C34 O9 Li2 130.5(6) . .
C36 O9' C34 91(3) . .
C36 O9' Li2 124.7(17) . .
C34 O9' Li2 136(2) . .
C37 O10 C35 109.32(13) . .
C37 O10 Li3 108.27(13) . .
C35 O10 Li3 115.30(13) . .
C41 O11 C49 109.43(14) . .
C41 O11 Li1 114.96(14) . 1_565
C49 O11 Li1 130.02(15) . 1_565
C44 O12 C43 109.7(2) . .
C43 O12 C44' 111.6(6) . .
C48 O13 C47 110.0(2) . .
C48 O13 Li2 122.2(2) . 1_455
C47 O13 Li2 126.8(2) . 1_455
C47' O13' C48' 109.4(5) . .
C47' O13' Li2 128.6(5) . 1_455
C48' O13' Li2 121.9(4) . 1_455
O1 C1 C6 120.84(16) . .
O1 C1 C2 120.64(16) . .
C6 C1 C2 118.51(16) . .
C3 C2 C1 120.08(18) . .
C3 C2 C7 120.35(18) . .
C1 C2 C7 119.56(17) . .
C4 C3 C2 119.89(18) . .
C4 C3 H3 120.1 . .
C2 C3 H3 120.1 . .
C5 C4 C3 121.40(17) . .
C5 C4 Br1 119.25(15) . .
C3 C4 Br1 119.34(15) . .
C4 C5 C6 119.96(17) . .
C4 C5 H5 120.0 . .
C6 C5 H5 120.0 . .
C5 C6 C1 120.07(17) . .
C5 C6 C8 120.10(17) . .
C1 C6 C8 119.83(16) . .
C2 C7 H7A 109.5 . .
C2 C7 H7B 109.5 . .
H7A C7 H7B 109.5 . .
C2 C7 H7C 109.5 . .
H7A C7 H7C 109.5 . .
H7B C7 H7C 109.5 . .
C6 C8 H8A 109.5 . .
C6 C8 H8B 109.5 . .
H8A C8 H8B 109.5 . .
C6 C8 H8C 109.5 . .
H8A C8 H8C 109.5 . .
H8B C8 H8C 109.5 . .
O2 C9 C10 121.48(15) . .
O2 C9 C14 120.35(15) . .
C10 C9 C14 118.15(15) . .
C11 C10 C9 120.38(15) . .
C11 C10 C15 119.19(15) . .
C9 C10 C15 120.42(15) . .
C12 C11 C10 120.03(15) . .
C12 C11 H11 120.0 . .
C10 C11 H11 120.0 . .
C13 C12 C11 120.89(15) . .
C13 C12 Br2 120.16(13) . .
C11 C12 Br2 118.93(13) . .
C12 C13 C14 120.35(15) . .
C12 C13 H13 119.8 . .
C14 C13 H13 119.8 . .
C13 C14 C9 120.12(15) . .
C13 C14 C50 120.50(16) . .
C9 C14 C50 119.37(16) . .
C10 C15 H15A 109.5 . .
C10 C15 H15B 109.5 . .
H15A C15 H15B 109.5 . .
C10 C15 H15C 109.5 . .
H15A C15 H15C 109.5 . .
H15B C15 H15C 109.5 . .
O3 C16 C17 120.94(15) . .
O3 C16 C21 120.85(15) . .
C17 C16 C21 118.20(15) . .
C18 C17 C16 120.42(15) . .
C18 C17 C22 119.94(15) . .
C16 C17 C22 119.64(15) . .
C19 C18 C17 119.84(15) . .
C19 C18 H18 120.1 . .
C17 C18 H18 120.1 . .
C20 C19 C18 121.20(15) . .
C20 C19 Br3 118.84(12) . .
C18 C19 Br3 119.94(12) . .
C19 C20 C21 120.10(15) . .
C19 C20 H20 119.9 . .
C21 C20 H20 119.9 . .
C20 C21 C16 120.20(15) . .
C20 C21 C23 119.59(15) . .
C16 C21 C23 120.20(15) . .
C17 C22 H22A 109.5 . .
C17 C22 H22B 109.5 . .
H22A C22 H22B 109.5 . .
C17 C22 H22C 109.5 . .
H22A C22 H22C 109.5 . .
H22B C22 H22C 109.5 . .
C21 C23 H23A 109.5 . .
C21 C23 H23B 109.5 . .
H23A C23 H23B 109.5 . .
C21 C23 H23C 109.5 . .
H23A C23 H23C 109.5 . .
H23B C23 H23C 109.5 . .
O4 C24 C25 121.36(15) . .
O4 C24 C29 120.84(14) . .
C25 C24 C29 117.79(15) . .
C26 C25 C24 120.59(16) . .
C26 C25 C30 119.56(16) . .
C24 C25 C30 119.85(16) . .
C27 C26 C25 120.03(16) . .
C27 C26 H26 120.0 . .
C25 C26 H26 120.0 . .
C26 C27 C28 121.26(16) . .
C26 C27 Br4' 116.3(3) . .
C28 C27 Br4' 122.4(3) . .
C26 C27 Br4 122.8(2) . .
C28 C27 Br4 115.9(2) . .
C27 C28 C29 119.78(16) . .
C27 C28 H28 120.1 . .
C29 C28 H28 120.1 . .
C28 C29 C24 120.54(15) . .
C28 C29 C31 119.63(15) . .
C24 C29 C31 119.83(15) . .
C25 C30 H30A 109.5 . .
C25 C30 H30B 109.5 . .
H30A C30 H30B 109.5 . .
C25 C30 H30C 109.5 . .
H30A C30 H30C 109.5 . .
H30B C30 H30C 109.5 . .
C29 C31 H31A 109.5 . .
C29 C31 H31B 109.5 . .
H31A C31 H31B 109.5 . .
C29 C31 H31C 109.5 . .
H31A C31 H31C 109.5 . .
H31B C31 H31C 109.5 . .
O5 C32 C33 109.90(15) . 2_676
O5 C32 H32A 109.7 . .
C33 C32 H32A 109.7 2_676 .
O5 C32 H32B 109.7 . .
C33 C32 H32B 109.7 2_676 .
H32A C32 H32B 108.2 . .
O5 C33 C32 110.09(15) . 2_676
O5 C33 H33A 109.6 . .
C32 C33 H33A 109.6 2_676 .
O5 C33 H33B 109.6 . .
C32 C33 H33B 109.6 2_676 .
H33A C33 H33B 108.2 . .
O9 C34 C35 110.1(2) . .
C35 C34 O9' 105(2) . .
O9 C34 H34A 109.6 . .
C35 C34 H34A 109.6 . .
O9' C34 H34A 122.8 . .
O9 C34 H34B 109.6 . .
C35 C34 H34B 109.6 . .
O9' C34 H34B 100.5 . .
H34A C34 H34B 108.1 . .
O10 C35 C34 110.27(15) . .
O10 C35 H35A 109.6 . .
C34 C35 H35A 109.6 . .
O10 C35 H35B 109.6 . .
C34 C35 H35B 109.6 . .
H35A C35 H35B 108.1 . .
O9 C36 C37 109.9(2) . .
C37 C36 O9' 105(2) . .
O9 C36 H36A 109.7 . .
C37 C36 H36A 109.7 . .
O9' C36 H36A 99.7 . .
O9 C36 H36B 109.7 . .
C37 C36 H36B 109.7 . .
O9' C36 H36B 123.4 . .
H36A C36 H36B 108.2 . .
O10 C37 C36 110.89(15) . .
O10 C37 H37A 109.5 . .
C36 C37 H37A 109.5 . .
O10 C37 H37B 109.5 . .
C36 C37 H37B 109.5 . .
H37A C37 H37B 108.0 . .
O8 C38 C43 109.9(2) . .
O8 C38 H38A 109.7 . .
C43 C38 H38A 109.7 . .
O8 C38 H38B 109.7 . .
C43 C38 H38B 109.7 . .
H38A C38 H38B 108.2 . .
C43 C38' O8' 131.1(15) . .
C43 C38' H38C 104.5 . .
O8' C38' H38C 104.5 . .
C43 C38' H38D 104.5 . .
O8' C38' H38D 104.5 . .
H38C C38' H38D 105.6 . .
O8 C39 C44 110.6(2) . .
O8 C39 H39A 109.5 . .
C44 C39 H39A 109.5 . .
O8 C39 H39B 109.5 . .
C44 C39 H39B 109.5 . .
H39A C39 H39B 108.1 . .
C44' C39' O8' 108.2(15) . .
C44' C39' H39C 110.1 . .
O8' C39' H39C 110.1 . .
C44' C39' H39D 110.1 . .
O8' C39' H39D 110.1 . .
H39C C39' H39D 108.4 . .
O6 C40 C41 109.99(15) . .
O6 C40 H40A 109.7 . .
C41 C40 H40A 109.7 . .
O6 C40 H40B 109.7 . .
C41 C40 H40B 109.7 . .
H40A C40 H40B 108.2 . .
O11 C41 C40 110.15(15) . .
O11 C41 H41A 109.6 . .
C40 C41 H41A 109.6 . .
O11 C41 H41B 109.6 . .
C40 C41 H41B 109.6 . .
H41A C41 H41B 108.1 . .
O6 C42 C49 110.17(16) . .
O6 C42 H42A 109.6 . .
C49 C42 H42A 109.6 . .
O6 C42 H42B 109.6 . .
C49 C42 H42B 109.6 . .
H42A C42 H42B 108.1 . .
C38' C43 O12 114.1(8) . .
C38' C43 C38 52.3(9) . .
O12 C43 C38 112.1(2) . .
C38' C43 H43A 59.1 . .
O12 C43 H43A 109.2 . .
C38 C43 H43A 109.2 . .
C38' C43 H43B 136.7 . .
O12 C43 H43B 109.2 . .
C38 C43 H43B 109.2 . .
H43A C43 H43B 107.9 . .
O12 C44 C39 110.1(2) . .
O12 C44 H44A 109.6 . .
C39 C44 H44A 109.6 . .
O12 C44 H44B 109.6 . .
C39 C44 H44B 109.6 . .
H44A C44 H44B 108.2 . .
C39' C44' O12 104.9(15) . .
C39' C44' H44C 110.8 . .
O12 C44' H44C 110.8 . .
C39' C44' H44D 110.8 . .
O12 C44' H44D 110.8 . .
H44C C44' H44D 108.8 . .
O7 C45 C47 107.8(2) . .
O7 C45 H45A 110.1 . .
C47 C45 H45A 110.1 . .
O7 C45 H45B 110.1 . .
C47 C45 H45B 110.1 . .
H45A C45 H45B 108.5 . .
C47' C45' O7 103.6(5) . .
C47' C45' H45C 111.0 . .
O7 C45' H45C 111.0 . .
C47' C45' H45D 111.0 . .
O7 C45' H45D 111.0 . .
H45C C45' H45D 109.0 . .
O7 C46 C48 106.0(3) . .
O7 C46 H46A 110.5 . .
C48 C46 H46A 110.5 . .
O7 C46 H46B 110.5 . .
C48 C46 H46B 110.5 . .
H46A C46 H46B 108.7 . .
O7 C46' C48' 103.3(6) . .
C48' C46' Li4 144.6(6) . .
O7 C46' H46C 111.1 . .
C48' C46' H46C 111.1 . .
Li4 C46' H46C 78.6 . .
O7 C46' H46D 111.1 . .
C48' C46' H46D 111.1 . .
Li4 C46' H46D 96.3 . .
H46C C46' H46D 109.1 . .
O13 C47 C45 110.8(2) . .
O13 C47 H47A 109.5 . .
C45 C47 H47A 109.5 . .
O13 C47 H47B 109.5 . .
C45 C47 H47B 109.5 . .
H47A C47 H47B 108.1 . .
O13' C47' C45' 110.4(5) . .
O13' C47' H47C 109.6 . .
C45' C47' H47C 109.6 . .
O13' C47' H47D 109.6 . .
C45' C47' H47D 109.6 . .
H47C C47' H47D 108.1 . .
O13 C48 C46 110.0(3) . .
O13 C48 H48A 109.7 . .
C46 C48 H48A 109.7 . .
O13 C48 H48B 109.7 . .
C46 C48 H48B 109.7 . .
H48A C48 H48B 108.2 . .
O13' C48' C46' 108.3(5) . .
O13' C48' H48C 110.0 . .
C46' C48' H48C 110.0 . .
O13' C48' H48D 110.0 . .
C46' C48' H48D 110.0 . .
H48C C48' H48D 108.4 . .
O11 C49 C42 109.66(15) . .
O11 C49 H49A 109.7 . .
C42 C49 H49A 109.7 . .
O11 C49 H49B 109.7 . .
C42 C49 H49B 109.7 . .
H49A C49 H49B 108.2 . .
C14 C50 H50A 109.5 . .
C14 C50 H50B 109.5 . .
H50A C50 H50B 109.5 . .
C14 C50 H50C 109.5 . .
H50A C50 H50C 109.5 . .
H50B C50 H50C 109.5 . .

loop_
_geom_bond_atom_site_label_1
_geom_bond_atom_site_label_2
_geom_bond_distance
_geom_bond_site_symmetry_2
Li1 O1 1.885(3) .
Li1 O2 1.894(3) .
Li1 O8' 1.945(18) .
Li1 O11 2.001(3) 1_545
Li1 O8 2.023(4) .
Li2 O9' 1.77(4) .
Li2 O1 1.874(3) .
Li2 O2 1.933(3) .
Li2 O13' 1.987(7) 1_655
Li2 O13 2.012(4) 1_655
Li2 O9 2.066(13) .
Li3 O3 1.877(3) .
Li3 O4 1.894(3) .
Li3 O5 2.001(3) .
Li3 O10 2.040(3) .
Li4 O3 1.898(3) .
Li4 O4 1.899(3) .
Li4 O6 1.996(3) .
Li4 O7 2.000(3) .
Li4 C46' 2.787(11) .
Br1 C4 1.9101(18) .
Br2 C12 1.9043(16) .
Br3 C19 1.9140(15) .
Br4 C27 1.956(4) .
Br4' C27 1.879(4) .
O1 C1 1.325(2) .
O2 C9 1.325(2) .
O3 C16 1.3222(19) .
O4 C24 1.3215(19) .
O5 C32 1.430(2) .
O5 C33 1.442(2) .
O6 C42 1.434(2) .
O6 C40 1.440(2) .
O7 C45 1.435(3) .
O7 C46 1.462(5) .
O7 C46' 1.485(9) .
O7 C45' 1.592(6) .
O8 C39 1.436(3) .
O8 C38 1.439(3) .
O8' C38' 1.44(2) .
O8' C39' 1.49(3) .
O9 C36 1.412(9) .
O9 C34 1.420(8) .
O9' C36 1.63(4) .
O9' C34 1.66(5) .
O10 C37 1.440(2) .
O10 C35 1.442(2) .
O11 C41 1.429(2) .
O11 C49 1.433(2) .
O11 Li1 2.001(3) 1_565
O12 C44 1.404(3) .
O12 C43 1.433(4) .
O12 C44' 1.743(16) .
O13 C48 1.437(4) .
O13 C47 1.440(4) .
O13 Li2 2.012(4) 1_455
O13' C47' 1.445(9) .
O13' C48' 1.450(8) .
O13' Li2 1.987(7) 1_455
C1 C6 1.418(2) .
C1 C2 1.418(3) .
C2 C3 1.391(3) .
C2 C7 1.510(3) .
C3 C4 1.381(3) .
C3 H3 0.9500 .
C4 C5 1.378(3) .
C5 C6 1.392(2) .
C5 H5 0.9500 .
C6 C8 1.509(3) .
C7 H7A 0.9800 .
C7 H7B 0.9800 .
C7 H7C 0.9800 .
C8 H8A 0.9800 .
C8 H8B 0.9800 .
C8 H8C 0.9800 .
C9 C10 1.414(2) .
C9 C14 1.419(2) .
C10 C11 1.393(2) .
C10 C15 1.509(2) .
C11 C12 1.383(2) .
C11 H11 0.9500 .
C12 C13 1.376(2) .
C13 C14 1.393(2) .
C13 H13 0.9500 .
C14 C50 1.504(3) .
C15 H15A 0.9800 .
C15 H15B 0.9800 .
C15 H15C 0.9800 .
C16 C17 1.417(2) .
C16 C21 1.421(2) .
C17 C18 1.394(2) .
C17 C22 1.507(2) .
C18 C19 1.384(2) .
C18 H18 0.9500 .
C19 C20 1.380(2) .
C20 C21 1.393(2) .
C20 H20 0.9500 .
C21 C23 1.505(2) .
C22 H22A 0.9800 .
C22 H22B 0.9800 .
C22 H22C 0.9800 .
C23 H23A 0.9800 .
C23 H23B 0.9800 .
C23 H23C 0.9800 .
C24 C25 1.417(2) .
C24 C29 1.422(2) .
C25 C26 1.392(2) .
C25 C30 1.507(2) .
C26 C27 1.379(3) .
C26 H26 0.9500 .
C27 C28 1.381(3) .
C28 C29 1.395(2) .
C28 H28 0.9500 .
C29 C31 1.502(2) .
C30 H30A 0.9800 .
C30 H30B 0.9800 .
C30 H30C 0.9800 .
C31 H31A 0.9800 .
C31 H31B 0.9800 .
C31 H31C 0.9800 .
C32 C33 1.507(3) 2_676
C32 H32A 0.9900 .
C32 H32B 0.9900 .
C33 C32 1.507(3) 2_676
C33 H33A 0.9900 .
C33 H33B 0.9900 .
C34 C35 1.503(3) .
C34 H34A 0.9900 .
C34 H34B 0.9900 .
C35 H35A 0.9900 .
C35 H35B 0.9900 .
C36 C37 1.493(3) .
C36 H36A 0.9900 .
C36 H36B 0.9900 .
C37 H37A 0.9900 .
C37 H37B 0.9900 .
C38 C43 1.480(4) .
C38 H38A 0.9900 .
C38 H38B 0.9900 .
C38' C43 1.208(16) .
C38' H38C 0.9900 .
C38' H38D 0.9900 .
C39 C44 1.502(4) .
C39 H39A 0.9900 .
C39 H39B 0.9900 .
C39' C44' 1.47(3) .
C39' H39C 0.9900 .
C39' H39D 0.9900 .
C40 C41 1.497(3) .
C40 H40A 0.9900 .
C40 H40B 0.9900 .
C41 H41A 0.9900 .
C41 H41B 0.9900 .
C42 C49 1.500(3) .
C42 H42A 0.9900 .
C42 H42B 0.9900 .
C43 H43A 0.9900 .
C43 H43B 0.9900 .
C44 H44A 0.9900 .
C44 H44B 0.9900 .
C44' H44C 0.9900 .
C44' H44D 0.9900 .
C45 C47 1.503(4) .
C45 H45A 0.9900 .
C45 H45B 0.9900 .
C45' C47' 1.505(10) .
C45' H45C 0.9900 .
C45' H45D 0.9900 .
C46 C48 1.499(5) .
C46 H46A 0.9900 .
C46 H46B 0.9900 .
C46' C48' 1.493(12) .
C46' H46C 0.9900 .
C46' H46D 0.9900 .
C47 H47A 0.9900 .
C47 H47B 0.9900 .
C47' H47C 0.9900 .
C47' H47D 0.9900 .
C48 H48A 0.9900 .
C48 H48B 0.9900 .
C48' H48C 0.9900 .
C48' H48D 0.9900 .
C49 H49A 0.9900 .
C49 H49B 0.9900 .
C50 H50A 0.9800 .
C50 H50B 0.9800 .
C50 H50C 0.9800 .
